data_7235924
loop_
_publ_author_name
'Ravi, Chitrakar'
'Chandra Mohan, Darapaneni'
'Naresh Kumar Reddy, N.'
'Adimurthy, Subbarayappa'

_publ_section_title
;
 Substrate selective synthesis of pyrazolo[1,5-a]pyridines through [3 + 2]
 cycloaddition of N-aminopyridines and \b-nitro styrenes
;
_journal_issue 53
_journal_name_full 'RSC Advances'
_journal_page_first 42961
_journal_paper_doi 10.1039/C5RA06707C
_journal_volume 5
_journal_year 2015
_chemical_formula_sum 'C14 H12 N2'
_chemical_formula_weight 208.26
_space_group_IT_number 14
_space_group_name_Hall '-P 2ybc'
_space_group_name_H-M_alt 'P 1 21/c 1'
_symmetry_cell_setting monoclinic
_symmetry_space_group_name_H-M 'P 1 21/c 1'
_atom_sites_solution_hydrogens geom
_atom_sites_solution_primary direct
_atom_sites_solution_secondary difmap
_audit_creation_method SHELXL-97
_audit_update_record
;
2014-07-24 deposited with the CCDC.
2015-04-22 downloaded from the CCDC.
;
_cell_angle_alpha 90.00
_cell_angle_beta 101.620(2)
_cell_angle_gamma 90.00
_cell_formula_units_Z 4
_cell_length_a 11.3254(14)
_cell_length_b 12.8643(16)
_cell_length_c 7.6518(10)
_cell_measurement_reflns_used 3522
_cell_measurement_temperature 293(2)
_cell_measurement_theta_max 27.97
_cell_measurement_theta_min 2.42
_cell_volume 1092.0(2)
_computing_cell_refinement 'BRUKER SMART'
_computing_data_collection 'BRUKER SMART'
_computing_data_reduction 'BRUKER SAINT'
_computing_molecular_graphics ORTEP
_computing_structure_refinement 'SHELXL-97 (Sheldrick, 1997)'
_computing_structure_solution 'SHELXS-97 (Sheldrick, 1990)'
_diffrn_ambient_temperature 293(2)
_diffrn_measured_fraction_theta_full 0.989
_diffrn_measured_fraction_theta_max 0.989
_diffrn_measurement_device_type 'BRUKER SMART APEX CCD DIFFRACTOMETER'
_diffrn_measurement_method 'OMEGA-PHI SCAN'
_diffrn_radiation_monochromator graphite
_diffrn_radiation_source 'fine-focus sealed tube'
_diffrn_radiation_type MoK\a
_diffrn_radiation_wavelength 0.71073
_diffrn_reflns_av_R_equivalents 0.0208
_diffrn_reflns_av_sigmaI/netI 0.0245
_diffrn_reflns_limit_h_max 14
_diffrn_reflns_limit_h_min -14
_diffrn_reflns_limit_k_max 14
_diffrn_reflns_limit_k_min -16
_diffrn_reflns_limit_l_max 9
_diffrn_reflns_limit_l_min -8
_diffrn_reflns_number 6178
_diffrn_reflns_theta_full 27.00
_diffrn_reflns_theta_max 27.00
_diffrn_reflns_theta_min 1.84
_exptl_absorpt_coefficient_mu 0.076
_exptl_absorpt_correction_T_max 0.9909
_exptl_absorpt_correction_T_min 0.9746
_exptl_absorpt_correction_type multi-scan
_exptl_absorpt_process_details 'BRUKER SADABS'
_exptl_crystal_colour COLOURLESS
_exptl_crystal_density_diffrn 1.267
_exptl_crystal_density_method 'not measured'
_exptl_crystal_description BLOCKS
_exptl_crystal_F_000 440
_exptl_crystal_size_max 0.34
_exptl_crystal_size_mid 0.24
_exptl_crystal_size_min 0.12
_refine_diff_density_max 0.153
_refine_diff_density_min -0.195
_refine_diff_density_rms 0.037
_refine_ls_extinction_coef 0.084(8)
_refine_ls_extinction_expression Fc^*^=kFc[1+0.001xFc^2^\l^3^/sin(2\q)]^-1/4^
_refine_ls_extinction_method SHELXL
_refine_ls_goodness_of_fit_ref 1.016
_refine_ls_hydrogen_treatment mixed
_refine_ls_matrix_type full
_refine_ls_number_parameters 194
_refine_ls_number_reflns 2355
_refine_ls_number_restraints 0
_refine_ls_restrained_S_all 1.016
_refine_ls_R_factor_all 0.0486
_refine_ls_R_factor_gt 0.0424
_refine_ls_shift/su_max 0.000
_refine_ls_shift/su_mean 0.000
_refine_ls_structure_factor_coef Fsqd
_refine_ls_weighting_details 'calc w=1/[\s^2^(Fo^2^)+(0.0686P)^2^+0.1199P] where P=(Fo^2^+2Fc^2^)/3'
_refine_ls_weighting_scheme calc
_refine_ls_wR_factor_gt 0.1138
_refine_ls_wR_factor_ref 0.1212
_reflns_number_gt 1987
_reflns_number_total 2355
_reflns_threshold_expression >2sigma(I)
_cod_data_source_file c5ra06707c2.cif
_cod_data_source_block xfdf
_cod_depositor_comments
;
The following automatic conversions were performed:

data item '_exptl_absorpt_correction_type' value 'MULTI-SCAN' was
changed to 'multi-scan' in accordance with the
/home/saulius/struct/COD-crude-data/automatic-downloads/DataCite-retrospective/RSC/depositions/lib/dictionaries/cif_core.dic
dictionary named 'cif_core.dic' version 2.4.2 last updated on
2011-04-26.

data item '_symmetry_cell_setting' value 'MONOCLINIC' was changed to
'monoclinic' in accordance with the
/home/saulius/struct/COD-crude-data/automatic-downloads/DataCite-retrospective/RSC/depositions/lib/dictionaries/cif_core.dic
dictionary named 'cif_core.dic' version 2.4.2 last updated on
2011-04-26.

Automatic conversion script
Id: cif_fix_values 6909 2019-04-08 15:41:33Z antanas 
;
_cod_original_sg_symbol_H-M P21/c
_cod_database_code 7235924

loop_
_symmetry_equiv_pos_as_xyz
'x, y, z'
'-x, y+1/2, -z+1/2'
'-x, -y, -z'
'x, -y-1/2, z-1/2'

loop_
_atom_site_label
_atom_site_type_symbol
_atom_site_fract_x
_atom_site_fract_y
_atom_site_fract_z
_atom_site_U_iso_or_equiv
_atom_site_adp_type
_atom_site_occupancy
_atom_site_symmetry_multiplicity
_atom_site_calc_flag
C7 C 0.69182(10) 0.69675(8) 0.05590(14) 0.0474(3) Uani 1 1 d
N1 N 0.51221(8) 0.67240(8) -0.08809(13) 0.0521(3) Uani 1 1 d
N2 N 0.61091(9) 0.62103(7) -0.00197(14) 0.0535(3) Uani 1 1 d
C6 C 0.64583(11) 0.79634(8) 0.00766(15) 0.0501(3) Uani 1 1 d
C8 C 0.81283(10) 0.66526(9) 0.15272(15) 0.0495(3) Uani 1 1 d
C5 C 0.52947(11) 0.77873(9) -0.08676(15) 0.0519(3) Uani 1 1 d
C9 C 0.88668(12) 0.73227(11) 0.26905(17) 0.0581(3) Uani 1 1 d
C1 C 0.40572(12) 0.62567(12) -0.16417(18) 0.0645(4) Uani 1 1 d
C4 C 0.43276(12) 0.84060(12) -0.17821(18) 0.0643(4) Uani 1 1 d
C10 C 0.99934(13) 0.70055(13) 0.3596(2) 0.0710(4) Uani 1 1 d
C13 C 0.85527(12) 0.56583(10) 0.13042(19) 0.0629(3) Uani 1 1 d
C14 C 0.70418(15) 0.90069(10) 0.0408(2) 0.0652(4) Uani 1 1 d
C11 C 1.04016(14) 0.60185(13) 0.3364(2) 0.0764(4) Uani 1 1 d
C3 C 0.32826(13) 0.79431(14) -0.25768(19) 0.0741(4) Uani 1 1 d
C2 C 0.31422(14) 0.68561(14) -0.24826(19) 0.0742(4) Uani 1 1 d
C12 C 0.96791(14) 0.53467(13) 0.2225(2) 0.0767(4) Uani 1 1 d
H13 H 0.8051(13) 0.5185(11) 0.048(2) 0.070(4) Uiso 1 1 d
H4 H 0.4461(13) 0.9158(13) -0.1810(19) 0.071(4) Uiso 1 1 d
H9 H 0.8583(12) 0.8051(12) 0.2864(19) 0.067(4) Uiso 1 1 d
H1 H 0.4048(13) 0.5512(13) -0.149(2) 0.076(4) Uiso 1 1 d
H14B H 0.7051(15) 0.9248(13) 0.165(2) 0.090(5) Uiso 1 1 d
H14C H 0.7900(17) 0.8984(13) 0.022(2) 0.094(5) Uiso 1 1 d
H14A H 0.6597(15) 0.9514(13) -0.042(2) 0.089(5) Uiso 1 1 d
H2 H 0.2382(14) 0.6511(12) -0.303(2) 0.078(4) Uiso 1 1 d
H3 H 0.2606(15) 0.8343(13) -0.319(2) 0.087(5) Uiso 1 1 d
H11 H 1.1211(16) 0.5787(14) 0.402(2) 0.092(5) Uiso 1 1 d
H10 H 1.0528(16) 0.7489(14) 0.438(2) 0.092(5) Uiso 1 1 d
H12 H 0.9955(16) 0.4660(15) 0.203(2) 0.096(5) Uiso 1 1 d

loop_
_atom_site_aniso_label
_atom_site_aniso_U_11
_atom_site_aniso_U_22
_atom_site_aniso_U_33
_atom_site_aniso_U_23
_atom_site_aniso_U_13
_atom_site_aniso_U_12
C7 0.0508(6) 0.0453(6) 0.0480(6) 0.0002(4) 0.0146(5) 0.0003(4)
N1 0.0506(5) 0.0531(6) 0.0523(5) 0.0015(4) 0.0099(4) 0.0020(4)
N2 0.0520(5) 0.0482(5) 0.0589(6) 0.0020(4) 0.0077(4) 0.0011(4)
C6 0.0544(6) 0.0465(6) 0.0522(6) -0.0001(4) 0.0173(5) 0.0035(5)
C8 0.0508(6) 0.0502(6) 0.0494(6) 0.0051(5) 0.0146(5) 0.0005(5)
C5 0.0562(7) 0.0528(6) 0.0499(6) 0.0023(5) 0.0184(5) 0.0068(5)
C9 0.0582(7) 0.0587(7) 0.0576(7) 0.0001(5) 0.0123(5) -0.0020(6)
C1 0.0593(7) 0.0715(9) 0.0598(7) -0.0021(6) 0.0053(6) -0.0066(6)
C4 0.0651(8) 0.0660(8) 0.0643(8) 0.0099(6) 0.0189(6) 0.0180(6)
C10 0.0595(8) 0.0845(10) 0.0649(8) 0.0025(7) 0.0029(6) -0.0062(7)
C13 0.0627(7) 0.0562(7) 0.0681(8) -0.0003(6) 0.0093(6) 0.0077(6)
C14 0.0774(9) 0.0440(6) 0.0748(9) -0.0008(6) 0.0167(7) 0.0011(6)
C11 0.0587(8) 0.0902(11) 0.0763(9) 0.0113(8) 0.0045(7) 0.0129(7)
C3 0.0596(8) 0.0977(12) 0.0637(8) 0.0139(7) 0.0096(6) 0.0209(8)
C2 0.0584(8) 0.0986(12) 0.0614(8) 0.0012(7) 0.0021(6) -0.0027(7)
C12 0.0711(9) 0.0707(9) 0.0865(10) 0.0055(8) 0.0113(7) 0.0224(7)

loop_
_atom_type_symbol
_atom_type_description
_atom_type_scat_dispersion_real
_atom_type_scat_dispersion_imag
_atom_type_scat_source
C C 0.0033 0.0016 'International Tables Vol C Tables 4.2.6.8 and 6.1.1.4'
H H 0.0000 0.0000 'International Tables Vol C Tables 4.2.6.8 and 6.1.1.4'
N N 0.0061 0.0033 'International Tables Vol C Tables 4.2.6.8 and 6.1.1.4'

loop_
_geom_angle_atom_site_label_1
_geom_angle_atom_site_label_2
_geom_angle_atom_site_label_3
_geom_angle
N2 C7 C6 112.40(11)
N2 C7 C8 117.81(10)
C6 C7 C8 129.76(11)
N2 N1 C1 124.37(11)
N2 N1 C5 112.27(9)
C1 N1 C5 123.33(11)
C7 N2 N1 104.32(9)
C5 C6 C7 104.53(10)
C5 C6 C14 125.14(11)
C7 C6 C14 130.31(12)
C13 C8 C9 118.09(12)
C13 C8 C7 120.00(11)
C9 C8 C7 121.90(11)
N1 C5 C6 106.47(10)
N1 C5 C4 117.24(12)
C6 C5 C4 136.28(12)
C10 C9 C8 120.81(13)
C10 C9 H9 119.6(8)
C8 C9 H9 119.6(8)
C2 C1 N1 118.63(15)
C2 C1 H1 126.8(9)
N1 C1 H1 114.5(9)
C3 C4 C5 119.51(14)
C3 C4 H4 123.3(9)
C5 C4 H4 117.2(9)
C11 C10 C9 120.48(14)
C11 C10 H10 118.8(10)
C9 C10 H10 120.7(10)
C12 C13 C8 120.64(13)
C12 C13 H13 120.4(9)
C8 C13 H13 118.9(9)
C6 C14 H14B 111.1(10)
C6 C14 H14C 110.8(10)
H14B C14 H14C 108.6(13)
C6 C14 H14A 109.8(10)
H14B C14 H14A 108.3(13)
H14C C14 H14A 108.2(14)
C12 C11 C10 119.33(14)
C12 C11 H11 120.0(10)
C10 C11 H11 120.7(10)
C4 C3 C2 120.67(13)
C4 C3 H3 121.5(10)
C2 C3 H3 117.8(10)
C1 C2 C3 120.54(14)
C1 C2 H2 117.9(9)
C3 C2 H2 121.5(9)
C11 C12 C13 120.65(14)
C11 C12 H12 120.4(11)
C13 C12 H12 119.0(11)

loop_
_geom_bond_atom_site_label_1
_geom_bond_atom_site_label_2
_geom_bond_distance
C7 N2 1.3495(15)
C7 C6 1.4041(15)
C7 C8 1.4772(16)
N1 N2 1.3505(13)
N1 C1 1.3682(16)
N1 C5 1.3815(15)
C6 C5 1.3880(17)
C6 C14 1.4951(17)
C8 C13 1.3889(17)
C8 C9 1.3911(18)
C5 C4 1.4192(17)
C9 C10 1.3851(19)
C9 H9 1.008(15)
C1 C2 1.347(2)
C1 H1 0.964(16)
C4 C3 1.355(2)
C4 H4 0.980(16)
C10 C11 1.375(2)
C10 H10 0.984(18)
C13 C12 1.387(2)
C13 H13 0.974(15)
C14 H14B 0.998(18)
C14 H14C 1.012(19)
C14 H14A 0.976(18)
C11 C12 1.374(2)
C11 H11 0.997(18)
C3 C2 1.411(2)
C3 H3 0.964(18)
C2 H2 0.984(16)
C12 H12 0.958(19)
